data_7114972
loop_
_publ_author_name
'Papaefstathiou, Giannis S.'
'Kipp, Alex J.'
'MacGillivray, Leonard R.'

_publ_section_title
;
 Exploiting modularity in template-controlled synthesis: a new linear
 template to direct reactivity within discrete hydrogen-bonded molecular
 assemblies in the solid state
;
_journal_issue 23
_journal_name_full 'Chemical Communications'
_journal_page_first 2462
_journal_paper_doi 10.1039/b106584j
_journal_year 2001
_chemical_formula_sum 'C48 H36 N4 O4'
_chemical_formula_weight 796.83
_chemical_name_systematic
; 
? 
;
_space_group_IT_number 2
_symmetry_cell_setting triclinic
_symmetry_space_group_name_Hall '-P 1'
_symmetry_space_group_name_H-M 'P -1'
_atom_sites_solution_hydrogens geom
_atom_sites_solution_primary direct
_atom_sites_solution_secondary difmap
_audit_creation_method SHELXL
_cell_angle_alpha 99.45(3)
_cell_angle_beta 105.12(3)
_cell_angle_gamma 109.73(3)
_cell_formula_units_Z 1
_cell_length_a 8.377(2)
_cell_length_b 11.294(2)
_cell_length_c 11.685(2)
_cell_measurement_temperature 173(2)
_cell_volume 965.1(5)
_computing_structure_refinement 'SHELXL-93 (Sheldrick, 1993)'
_computing_structure_solution 'SHELXS-86 (Sheldrick, 1990)'
_diffrn_ambient_temperature 173(2)
_diffrn_radiation_monochromator graphite
_diffrn_radiation_source 'fine-focus sealed tube'
_diffrn_radiation_type MoK\a
_diffrn_radiation_wavelength 0.71070
_diffrn_reflns_av_R_equivalents 0.0157
_diffrn_reflns_av_sigmaI/netI 0.0301
_diffrn_reflns_limit_h_max 11
_diffrn_reflns_limit_h_min 0
_diffrn_reflns_limit_k_max 14
_diffrn_reflns_limit_k_min -15
_diffrn_reflns_limit_l_max 15
_diffrn_reflns_limit_l_min -16
_diffrn_reflns_number 4954
_diffrn_reflns_theta_max 22.49
_diffrn_reflns_theta_min 3.04
_exptl_absorpt_coefficient_mu 0.066
_exptl_crystal_density_diffrn 0.999
_exptl_crystal_F_000 304
_exptl_crystal_size_max 0.35
_exptl_crystal_size_mid 0.30
_exptl_crystal_size_min 0.30
_refine_diff_density_max 0.728
_refine_diff_density_min -0.269
_refine_diff_density_rms 0.044
_refine_ls_extinction_method none
_refine_ls_goodness_of_fit_all 1.025
_refine_ls_goodness_of_fit_obs 1.051
_refine_ls_matrix_type full
_refine_ls_number_parameters 263
_refine_ls_number_reflns 2422
_refine_ls_number_restraints 0
_refine_ls_restrained_S_all 1.030
_refine_ls_restrained_S_obs 1.051
_refine_ls_R_factor_all 0.0574
_refine_ls_R_factor_obs 0.0494
_refine_ls_shift/esd_max 0.000
_refine_ls_shift/esd_mean 0.000
_refine_ls_structure_factor_coef Fsqd
_refine_ls_weighting_details 'w=1/[\s^2^(Fo^2^)+(0.0593P)^2^+0.9485P] where P=(Fo^2^+2Fc^2^)/3'
_refine_ls_weighting_scheme calc
_refine_ls_wR_factor_all 0.1296
_refine_ls_wR_factor_obs 0.1224
_reflns_number_observed 2182
_reflns_number_total 2509
_reflns_observed_criterion >2sigma(I)
_cod_data_source_file b106584j.txt
_cod_data_source_block mcg129
_cod_depositor_comments
;
The following automatic conversions were performed:

'_refine_ls_weighting_scheme' value 'calc
w=1/[\s^2^(Fo^2^)+(0.0593P)^2^+0.9485P] where P=(Fo^2^+2Fc^2^)/3' was
changed to 'calc'. New tag '_refine_ls_weighting_details' was
created. The value of the new tag was set to
'w=1/[\s^2^(Fo^2^)+(0.0593P)^2^+0.9485P] where P=(Fo^2^+2Fc^2^)/3'.

Automatic conversion script
Id: cif_fix_values 3143 2015-03-26 13:38:13Z robertas 
;
_cod_original_cell_volume 965.1(3)
_cod_original_sg_symbol_H-M P-1
_cod_database_code 7114972

loop_
_symmetry_equiv_pos_as_xyz
'x, y, z'
'-x, -y, -z'

loop_
_atom_site_aniso_label
_atom_site_aniso_U_11
_atom_site_aniso_U_22
_atom_site_aniso_U_33
_atom_site_aniso_U_23
_atom_site_aniso_U_13
_atom_site_aniso_U_12
O1 0.0373(10) 0.0317(11) 0.0311(10) 0.0089(8) 0.0202(8) 0.0040(9)
O2 0.0404(11) 0.0362(10) 0.0302(10) 0.0058(9) 0.0207(8) 0.0111(9)
O3 0.0476(11) 0.0266(11) 0.0339(11) 0.0121(8) 0.0122(9) 0.0121(9)
O4 0.0534(12) 0.0303(10) 0.0309(11) 0.0071(9) 0.0078(9) 0.0080(9)
N1 0.0347(12) 0.0343(13) 0.0296(12) 0.0112(10) 0.0156(10) 0.0051(10)
N2 0.0440(14) 0.058(2) 0.0296(13) 0.0136(12) 0.0089(11) 0.0249(12)
C1 0.0316(14) 0.0267(13) 0.0307(14) 0.0128(11) 0.0184(12) 0.0165(11)
C2 0.0353(15) 0.0262(14) 0.037(2) 0.0150(12) 0.0221(13) 0.0168(12)
C3 0.0312(14) 0.0244(14) 0.040(2) 0.0103(12) 0.0165(13) 0.0112(12)
C4 0.037(2) 0.035(2) 0.053(2) 0.0099(14) 0.0141(14) 0.0098(14)
C5 0.037(2) 0.040(2) 0.076(2) 0.018(2) 0.027(2) 0.0043(14)
C6 0.053(2) 0.042(2) 0.071(2) 0.028(2) 0.044(2) 0.015(2)
C7 0.045(2) 0.0323(15) 0.051(2) 0.0221(13) 0.0338(14) 0.0201(13)
C8 0.059(2) 0.048(2) 0.049(2) 0.0324(15) 0.039(2) 0.032(2)
C9 0.054(2) 0.053(2) 0.032(2) 0.0224(14) 0.0253(14) 0.034(2)
C10 0.0350(15) 0.039(2) 0.033(2) 0.0132(12) 0.0174(12) 0.0202(13)
C11 0.0264(14) 0.031(2) 0.0270(14) 0.0110(12) 0.0125(11) 0.0111(12)
C12 0.0288(14) 0.028(2) 0.033(2) 0.0082(13) 0.0054(12) 0.0092(12)
C13 0.046(2) 0.033(2) 0.037(2) 0.0067(13) 0.0190(14) 0.0016(13)
C14 0.042(2) 0.038(2) 0.031(2) 0.0021(13) 0.0169(13) 0.0011(14)
C15 0.0311(14) 0.048(2) 0.0232(14) 0.0143(13) 0.0098(11) 0.0084(13)
C16 0.036(2) 0.0295(15) 0.056(2) 0.0229(14) 0.0179(14) 0.0063(12)
C17 0.038(2) 0.035(2) 0.042(2) 0.0095(13) 0.0207(13) 0.0095(13)
C20 0.0249(14) 0.042(2) 0.0264(14) 0.0083(12) 0.0099(11) 0.0010(12)
C21 0.039(2) 0.0313(15) 0.034(2) 0.0075(12) 0.0168(13) 0.0064(13)
C22 0.044(2) 0.040(2) 0.041(2) 0.0183(14) 0.0186(14) 0.0192(14)
C23 0.040(2) 0.045(2) 0.049(2) 0.0234(15) 0.0129(14) 0.0211(14)
C24 0.049(2) 0.048(2) 0.036(2) 0.0000(14) 0.0092(14) 0.022(2)

loop_
_atom_site_label
_atom_site_type_symbol
_atom_site_fract_x
_atom_site_fract_y
_atom_site_fract_z
_atom_site_U_iso_or_equiv
_atom_site_thermal_displace_type
_atom_site_occupancy
_atom_site_calc_flag
_atom_site_refinement_flags
O1 O 0.4092(2) 0.1479(2) 0.8473(2) 0.0343(5) Uani 1 d .
H1 H 0.4668(28) 0.1704(6) 0.8000(14) 0.041 Uiso 1 calc R
O2 O 0.2991(2) -0.0494(2) 0.7123(2) 0.0354(5) Uani 1 d .
O3 O 0.0083(3) 0.0396(2) 0.6578(2) 0.0367(5) Uani 1 d .
H3 H 0.0375(36) 0.0722(2) 0.6029(11) 0.044 Uiso 1 calc R
O4 O -0.0873(3) -0.1494(2) 0.5121(2) 0.0422(5) Uani 1 d .
N1 N 0.5964(3) 0.2406(2) 0.7118(2) 0.0340(6) Uani 1 d .
N2 N 0.6952(3) 0.4766(3) 0.0505(2) 0.0432(6) Uani 1 d .
C1 C 0.2039(3) -0.0287(2) 0.8856(2) 0.0260(6) Uani 1 d .
C2 C 0.0212(3) -0.1224(2) 0.8365(2) 0.0288(6) Uani 1 d .
C3 C -0.0964(3) -0.1571(2) 0.7118(2) 0.0308(6) Uani 1 d .
C4 C -0.2686(4) -0.2512(3) 0.6729(3) 0.0434(7) Uani 1 d .
H4 H -0.3427(4) -0.2748(3) 0.5890(3) 0.052 Uiso 1 calc R
C5 C -0.3371(4) -0.3132(3) 0.7544(3) 0.0524(8) Uani 1 d .
H5 H -0.4571(4) -0.3777(3) 0.7261(3) 0.063 Uiso 1 calc R
C6 C -0.2313(4) -0.2806(3) 0.8740(3) 0.0496(8) Uani 1 d .
H6 H -0.2788(4) -0.3227(3) 0.9289(3) 0.060 Uiso 1 calc R
C7 C -0.0516(4) -0.1852(3) 0.9192(3) 0.0364(7) Uani 1 d .
C8 C 0.0542(4) -0.1495(3) 1.0447(3) 0.0418(7) Uani 1 d .
H8 H 0.0062(4) -0.1931(3) 1.0986(3) 0.050 Uiso 1 calc R
C9 C 0.2235(4) -0.0537(3) 1.0901(3) 0.0395(7) Uani 1 d .
H9 H 0.2911(4) -0.0280(3) 1.1756(3) 0.047 Uiso 1 calc R
C10 C 0.2979(4) 0.0067(3) 1.0097(2) 0.0325(6) Uani 1 d .
H10 H 0.4162(4) 0.0739(3) 1.0419(2) 0.039 Uiso 1 calc R
C11 C 0.3065(3) 0.0227(2) 0.8050(2) 0.0273(6) Uani 1 d .
C12 C -0.0532(3) -0.0881(2) 0.6192(2) 0.0317(6) Uani 1 d .
C13 C 0.6175(4) 0.1652(3) 0.6215(2) 0.0419(7) Uani 1 d .
H13 H 0.5619(4) 0.0729(3) 0.6062(2) 0.050 Uiso 1 calc R
C14 C 0.7152(4) 0.2132(3) 0.5493(2) 0.0415(7) Uani 1 d .
H14 H 0.7277(4) 0.1547(3) 0.4872(2) 0.050 Uiso 1 calc R
C15 C 0.7949(3) 0.3465(3) 0.5672(2) 0.0357(7) Uani 1 d .
C16 C 0.7708(4) 0.4255(3) 0.6607(3) 0.0404(7) Uani 1 d .
H16 H 0.8213(4) 0.5179(3) 0.6758(3) 0.048 Uiso 1 calc R
C17 C 0.6735(4) 0.3697(3) 0.7317(3) 0.0383(7) Uani 1 d .
H17 H 0.6615(4) 0.4254(3) 0.7964(3) 0.046 Uiso 1 calc R
C18 C 0.9081(4) 0.3982(3) 0.4907(3) 0.0370(7) Uiso 1 d .
H18 H 0.8924(4) 0.3249(3) 0.4220(3) 0.044 Uiso 1 calc R
C19 C 0.8839(4) 0.5116(3) 0.4403(2) 0.0375(7) Uiso 1 d .
H19 H 0.8099(4) 0.5462(3) 0.4795(2) 0.045 Uiso 1 calc R
C20 C 0.8132(3) 0.4895(3) 0.3024(2) 0.0344(7) Uani 1 d .
C21 C 0.7672(4) 0.5857(3) 0.2614(2) 0.0361(7) Uani 1 d .
H21 H 0.7759(4) 0.6595(3) 0.3191(2) 0.043 Uiso 1 calc R
C22 C 0.7092(4) 0.5746(3) 0.1380(3) 0.0390(7) Uani 1 d .
H22 H 0.6765(4) 0.6415(3) 0.1131(3) 0.047 Uiso 1 calc R
C23 C 0.7948(4) 0.3845(3) 0.2129(3) 0.0428(7) Uani 1 d .
H23 H 0.8208(4) 0.3142(3) 0.2354(3) 0.051 Uiso 1 calc R
C24 C 0.7376(4) 0.3830(3) 0.0893(3) 0.0459(8) Uani 1 d .
H24 H 0.7282(4) 0.3109(3) 0.0292(3) 0.055 Uiso 1 calc R

loop_
_atom_type_symbol
_atom_type_description
_atom_type_scat_dispersion_real
_atom_type_scat_dispersion_imag
_atom_type_scat_source
C C 0.0033 0.0016 'International Tables Vol C Tables 4.2.6.8 and 6.1.1.4'
H H 0.0000 0.0000 'International Tables Vol C Tables 4.2.6.8 and 6.1.1.4'
N N 0.0061 0.0033 'International Tables Vol C Tables 4.2.6.8 and 6.1.1.4'
O O 0.0106 0.0060 'International Tables Vol C Tables 4.2.6.8 and 6.1.1.4'

loop_
_geom_angle_atom_site_label_1
_geom_angle_atom_site_label_2
_geom_angle_atom_site_label_3
_geom_angle
_geom_angle_site_symmetry_3
C13 N1 C17 117.6(2) .
C22 N2 C24 115.7(2) .
C10 C1 C2 120.2(2) .
C10 C1 C11 117.2(2) .
C2 C1 C11 122.3(2) .
C1 C2 C7 117.4(2) .
C1 C2 C3 125.3(2) .
C7 C2 C3 117.2(2) .
C4 C3 C2 120.8(2) .
C4 C3 C12 114.5(2) .
C2 C3 C12 124.4(2) .
C3 C4 C5 121.3(3) .
C6 C5 C4 119.5(3) .
C5 C6 C7 121.7(3) .
C8 C7 C6 120.8(3) .
C8 C7 C2 119.8(2) .
C6 C7 C2 119.3(3) .
C9 C8 C7 121.3(2) .
C8 C9 C10 119.5(3) .
C1 C10 C9 121.6(3) .
O2 C11 O1 124.7(2) .
O2 C11 C1 121.4(2) .
O1 C11 C1 113.8(2) .
O4 C12 O3 124.0(2) .
O4 C12 C3 121.1(2) .
O3 C12 C3 114.7(2) .
N1 C13 C14 123.8(3) .
C13 C14 C15 119.7(3) .
C14 C15 C16 116.5(2) .
C14 C15 C18 119.2(2) .
C16 C15 C18 124.2(2) .
C17 C16 C15 120.4(3) .
N1 C17 C16 121.9(3) .
C15 C18 C19 116.9(2) .
C15 C18 C19 118.3(2) 2_766
C19 C18 C19 89.3(2) 2_766
C20 C19 C18 118.9(2) .
C20 C19 C18 116.6(2) 2_766
C18 C19 C18 90.7(2) 2_766
C23 C20 C21 116.7(2) .
C23 C20 C19 126.4(3) .
C21 C20 C19 116.9(2) .
C22 C21 C20 120.0(3) .
N2 C22 C21 124.5(3) .
C20 C23 C24 119.1(3) .
N2 C24 C23 123.9(3) .

loop_
_geom_bond_atom_site_label_1
_geom_bond_atom_site_label_2
_geom_bond_distance
_geom_bond_site_symmetry_2
O1 C11 1.308(3) .
O2 C11 1.218(3) .
O3 C12 1.308(3) .
O4 C12 1.233(3) .
N1 C13 1.331(3) .
N1 C17 1.332(3) .
N2 C22 1.328(4) .
N2 C24 1.333(4) .
C1 C10 1.373(4) .
C1 C2 1.429(4) .
C1 C11 1.492(3) .
C2 C7 1.431(4) .
C2 C3 1.432(4) .
C3 C4 1.371(4) .
C3 C12 1.483(4) .
C4 C5 1.400(4) .
C5 C6 1.356(5) .
C6 C7 1.417(4) .
C7 C8 1.409(4) .
C8 C9 1.359(4) .
C9 C10 1.402(4) .
C13 C14 1.374(4) .
C14 C15 1.379(4) .
C15 C16 1.395(4) .
C15 C18 1.510(4) .
C16 C17 1.388(4) .
C18 C19 1.545(4) .
C18 C19 1.588(4) 2_766
C19 C20 1.510(4) .
C19 C18 1.588(4) 2_766
C20 C23 1.381(4) .
C20 C21 1.384(4) .
C21 C22 1.365(4) .
C23 C24 1.393(4) .
